data_7128576
loop_
_publ_author_name
'Drescher, Regina'
'Ritschel, Benedikt'
'Dewhurst, Rian D.'
'Dei\&senberger, Andrea'
'Hofmann, Alexander'
'Braunschweig, Holger'

_publ_section_title
;
 Synthesis of novel six-, seven- and eight-membered aluminum-containing
 rings by alumole ring expansion.
;
_journal_issue 61
_journal_name_full 'Chemical communications (Cambridge, England)'
_journal_page_first 7505
_journal_page_last 7508
_journal_paper_doi 10.1039/d1cc02993b
_journal_volume 57
_journal_year 2021
_chemical_formula_moiety 'C36 H63 Al N2'
_chemical_formula_sum 'C36 H63 Al N2'
_chemical_formula_weight 550.86
_chemical_name_common DIC
_chemical_name_systematic DIC
_chemical_properties_physical Air-sensitive,Moisture-sensitive
_space_group_crystal_system monoclinic
_space_group_IT_number 14
_space_group_name_Hall '-P 2yn'
_space_group_name_H-M_alt 'P 1 21/n 1'
_atom_sites_solution_hydrogens geom
_atom_sites_solution_primary iterative
_atom_sites_solution_secondary difmap
_audit_creation_method SHELXL-2014/7
_audit_update_record
;
2021-05-17 deposited with the CCDC.	2021-06-29 downloaded from the CCDC.
;
_cell_angle_alpha 90
_cell_angle_beta 106.275(14)
_cell_angle_gamma 90
_cell_formula_units_Z 4
_cell_length_a 9.941(5)
_cell_length_b 34.115(13)
_cell_length_c 10.622(4)
_cell_measurement_reflns_used 9835
_cell_measurement_temperature 100(2)
_cell_measurement_theta_max 27.50
_cell_measurement_theta_min 2.33
_cell_volume 3458(3)
_computing_cell_refinement 'Saint+ ver. V8.37A (Bruker AXS)'
_computing_data_collection 'APEX2 ver. 2014.9 (Bruker AXS)'
_computing_data_reduction 'Saint+ ver. V8.37A (Bruker AXS)'
_computing_molecular_graphics 'ShelXLe (Huebschle et all, 2011)'
_computing_publication_material 'SHELXL-2014/7 (Sheldrick, 2014)'
_computing_structure_refinement 'SHELXL-2014/7 (Sheldrick, 2014)'
_computing_structure_solution 'SHELXT (Sheldrick, 2014)'
_diffrn_ambient_temperature 100(2)
_diffrn_detector 'CMOS area detector (Photon 100)'
_diffrn_detector_area_resol_mean 10.24
_diffrn_measured_fraction_theta_full 0.999
_diffrn_measured_fraction_theta_max 0.999
_diffrn_measurement_device_type 'Bruker D8 Quest'
_diffrn_measurement_method '\f and \w scans'
_diffrn_radiation_monochromator 'multi-layer mirror'
_diffrn_radiation_type MoK\a
_diffrn_radiation_wavelength 0.71073
_diffrn_reflns_av_R_equivalents 0.0460
_diffrn_reflns_av_unetI/netI 0.0327
_diffrn_reflns_Laue_measured_fraction_full 0.999
_diffrn_reflns_Laue_measured_fraction_max 0.999
_diffrn_reflns_limit_h_max 12
_diffrn_reflns_limit_h_min -12
_diffrn_reflns_limit_k_max 42
_diffrn_reflns_limit_k_min -42
_diffrn_reflns_limit_l_max 13
_diffrn_reflns_limit_l_min -13
_diffrn_reflns_number 48346
_diffrn_reflns_point_group_measured_fraction_full 0.999
_diffrn_reflns_point_group_measured_fraction_max 0.999
_diffrn_reflns_theta_full 26.000
_diffrn_reflns_theta_max 26.020
_diffrn_reflns_theta_min 2.085
_diffrn_source 'microfocus sealed tube (Incoatec ImS)'
_exptl_absorpt_coefficient_mu 0.083
_exptl_absorpt_correction_T_max 0.7456
_exptl_absorpt_correction_T_min 0.6909
_exptl_absorpt_correction_type multi-scan
_exptl_absorpt_process_details 'SadAbs 2014/5 (Bruker AXS)'
_exptl_crystal_colour colourless
_exptl_crystal_density_diffrn 1.058
_exptl_crystal_description block
_exptl_crystal_F_000 1224
_exptl_crystal_recrystallization_method 'Re-crystallisation from solvent'
_exptl_crystal_size_max 0.638
_exptl_crystal_size_mid 0.229
_exptl_crystal_size_min 0.184
_refine_diff_density_max 0.311
_refine_diff_density_min -0.377
_refine_diff_density_rms 0.063
_refine_ls_extinction_method none
_refine_ls_goodness_of_fit_ref 1.166
_refine_ls_hydrogen_treatment constr
_refine_ls_matrix_type full
_refine_ls_number_parameters 369
_refine_ls_number_reflns 6797
_refine_ls_number_restraints 0
_refine_ls_restrained_S_all 1.166
_refine_ls_R_factor_all 0.0728
_refine_ls_R_factor_gt 0.0599
_refine_ls_shift/su_max 0.000
_refine_ls_shift/su_mean 0.000
_refine_ls_structure_factor_coef Fsqd
_refine_ls_weighting_details 'w=1/[\s^2^(Fo^2^)+(0.0479P)^2^+4.0870P] where P=(Fo^2^+2Fc^2^)/3'
_refine_ls_weighting_scheme calc
_refine_ls_wR_factor_gt 0.1404
_refine_ls_wR_factor_ref 0.1457
_reflns_Friedel_coverage 0.000
_reflns_number_gt 5763
_reflns_number_total 6797
_reflns_threshold_expression 'I > 2\s(I)'
_cod_data_source_file d1cc02993b2.cif
_cod_data_source_block AlHo099_a
_cod_depositor_comments 'Adding full bibliography for 7128576--7128580.cif.'
_cod_original_cell_volume 3458(2)
_cod_original_sg_symbol_H-M 'P 21/n'
_cod_database_code 7128576
_shelx_shelxl_version_number 2014/7
_shelx_space_group_comment
;
The symmetry employed for this shelxl refinement is uniquely defined
by the following loop, which should always be used as a source of
symmetry information in preference to the above space-group names.
They are only intended as comments.
;
_shelx_estimated_absorpt_t_min 0.949
_shelx_estimated_absorpt_t_max 0.985

loop_
_space_group_symop_operation_xyz
'x, y, z'
'-x+1/2, y+1/2, -z+1/2'
'-x, -y, -z'
'x-1/2, -y-1/2, z-1/2'

loop_
_atom_site_label
_atom_site_type_symbol
_atom_site_fract_x
_atom_site_fract_y
_atom_site_fract_z
_atom_site_U_iso_or_equiv
_atom_site_adp_type
_atom_site_occupancy
_atom_site_site_symmetry_order
_atom_site_calc_flag
_atom_site_refinement_flags_posn
_atom_site_refinement_flags_adp
_atom_site_refinement_flags_occupancy
_atom_site_disorder_assembly
_atom_site_disorder_group
Al1 Al 0.62294(6) 0.36963(2) 0.52734(6) 0.01194(15) Uani 1 1 d . . . . .
C1_1 C 0.5692(2) 0.33770(6) 0.34855(19) 0.0127(4) Uani 1 1 d . . . . .
H1_1 H 0.6297 0.3376 0.2876 0.015 Uiso 1 1 calc R U . . .
C2_1 C 0.5894(2) 0.30986(6) 0.4571(2) 0.0134(4) Uani 1 1 d . . . . .
C3_1 C 0.4516(2) 0.30643(6) 0.4795(2) 0.0143(4) Uani 1 1 d . . . . .
C4_1 C 0.3607(2) 0.33127(7) 0.3905(2) 0.0161(4) Uani 1 1 d . . . . .
H4_1 H 0.2645 0.3346 0.3854 0.019 Uiso 1 1 calc R U . . .
C5_1 C 0.4290(2) 0.35069(6) 0.3094(2) 0.0146(4) Uani 1 1 d . . . . .
C6_1 C 0.7144(2) 0.28113(6) 0.4823(2) 0.0158(4) Uani 1 1 d . . . . .
C7_1 C 0.8348(2) 0.29907(7) 0.4366(2) 0.0183(5) Uani 1 1 d . . . . .
H7A_1 H 0.9173 0.2821 0.4636 0.028 Uiso 1 1 calc R U . . .
H7B_1 H 0.8579 0.3250 0.4762 0.028 Uiso 1 1 calc R U . . .
H7C_1 H 0.8058 0.3015 0.3409 0.028 Uiso 1 1 calc R U . . .
C8_1 C 0.7756(2) 0.26952(7) 0.6269(2) 0.0214(5) Uani 1 1 d . . . . .
H8A_1 H 0.8555 0.2519 0.6354 0.032 Uiso 1 1 calc R U . . .
H8B_1 H 0.7036 0.2561 0.6579 0.032 Uiso 1 1 calc R U . . .
H8C_1 H 0.8066 0.2931 0.6798 0.032 Uiso 1 1 calc R U . . .
C9_1 C 0.6664(2) 0.24437(7) 0.3976(2) 0.0224(5) Uani 1 1 d . . . . .
H9A_1 H 0.7471 0.2273 0.4035 0.034 Uiso 1 1 calc R U . . .
H9B_1 H 0.6250 0.2522 0.3061 0.034 Uiso 1 1 calc R U . . .
H9C_1 H 0.5964 0.2302 0.4293 0.034 Uiso 1 1 calc R U . . .
C10_1 C 0.4008(2) 0.28319(7) 0.5819(2) 0.0190(5) Uani 1 1 d . . . . .
C11_1 C 0.4769(3) 0.29602(7) 0.7222(2) 0.0255(5) Uani 1 1 d . . . . .
H11A_1 H 0.4463 0.2796 0.7848 0.038 Uiso 1 1 calc R U . . .
H11B_1 H 0.4549 0.3235 0.7343 0.038 Uiso 1 1 calc R U . . .
H11C_1 H 0.5783 0.2931 0.7371 0.038 Uiso 1 1 calc R U . . .
C12_1 C 0.4150(3) 0.23875(7) 0.5672(3) 0.0268(6) Uani 1 1 d . . . . .
H12A_1 H 0.3685 0.2251 0.6246 0.040 Uiso 1 1 calc R U . . .
H12B_1 H 0.5145 0.2316 0.5918 0.040 Uiso 1 1 calc R U . . .
H12C_1 H 0.3712 0.2312 0.4759 0.040 Uiso 1 1 calc R U . . .
C13_1 C 0.2433(3) 0.29095(8) 0.5618(3) 0.0305(6) Uani 1 1 d . . . . .
H13A_1 H 0.2107 0.2758 0.6259 0.046 Uiso 1 1 calc R U . . .
H13B_1 H 0.1907 0.2831 0.4729 0.046 Uiso 1 1 calc R U . . .
H13C_1 H 0.2285 0.3189 0.5738 0.046 Uiso 1 1 calc R U . . .
C14_1 C 0.3647(2) 0.37705(7) 0.1928(2) 0.0171(5) Uani 1 1 d . . . . .
C15_1 C 0.3544(3) 0.35326(8) 0.0676(2) 0.0264(5) Uani 1 1 d . . . . .
H15A_1 H 0.3192 0.3701 -0.0093 0.040 Uiso 1 1 calc R U . . .
H15B_1 H 0.2902 0.3312 0.0630 0.040 Uiso 1 1 calc R U . . .
H15C_1 H 0.4474 0.3433 0.0693 0.040 Uiso 1 1 calc R U . . .
C16_1 C 0.2178(2) 0.39056(8) 0.1926(2) 0.0287(6) Uani 1 1 d . . . . .
H16A_1 H 0.1782 0.4070 0.1154 0.043 Uiso 1 1 calc R U . . .
H16B_1 H 0.2235 0.4057 0.2723 0.043 Uiso 1 1 calc R U . . .
H16C_1 H 0.1577 0.3676 0.1898 0.043 Uiso 1 1 calc R U . . .
C17_1 C 0.4549(3) 0.41327(7) 0.1924(2) 0.0255(5) Uani 1 1 d . . . . .
H17A_1 H 0.4111 0.4294 0.1155 0.038 Uiso 1 1 calc R U . . .
H17B_1 H 0.5483 0.4051 0.1888 0.038 Uiso 1 1 calc R U . . .
H17C_1 H 0.4632 0.4285 0.2724 0.038 Uiso 1 1 calc R U . . .
N1_2 N 0.78884(18) 0.39542(5) 0.53900(17) 0.0127(4) Uani 1 1 d . . . . .
C1_2 C 0.8493(2) 0.41203(6) 0.66120(19) 0.0117(4) Uani 1 1 d . . . . .
C2_2 C 0.8359(2) 0.38572(6) 0.7719(2) 0.0123(4) Uani 1 1 d . . . . .
N2_2 N 0.91968(18) 0.44391(5) 0.67559(17) 0.0145(4) Uani 1 1 d . . . . .
C3_2 C 0.7204(2) 0.38294(6) 0.8144(2) 0.0132(4) Uani 1 1 d . . . . .
C4_2 C 0.5847(2) 0.40366(6) 0.7537(2) 0.0137(4) Uani 1 1 d . . . . .
C5_2 C 0.5144(2) 0.39756(6) 0.6269(2) 0.0134(4) Uani 1 1 d . . . . .
C6_2 C 0.8264(2) 0.41123(6) 0.4230(2) 0.0148(4) Uani 1 1 d . . . . .
H6_2 H 0.7743 0.3949 0.3468 0.018 Uiso 1 1 calc R U . . .
C7_2 C 0.9817(2) 0.40621(7) 0.4323(2) 0.0199(5) Uani 1 1 d . . . . .
H7A_2 H 0.9984 0.4141 0.3492 0.030 Uiso 1 1 calc R U . . .
H7B_2 H 1.0084 0.3787 0.4500 0.030 Uiso 1 1 calc R U . . .
H7C_2 H 1.0380 0.4226 0.5035 0.030 Uiso 1 1 calc R U . . .
C8_2 C 0.7795(2) 0.45339(7) 0.3879(2) 0.0190(5) Uani 1 1 d . . . . .
H8A_2 H 0.7795 0.4588 0.2973 0.028 Uiso 1 1 calc R U . . .
H8B_2 H 0.8442 0.4714 0.4473 0.028 Uiso 1 1 calc R U . . .
H8C_2 H 0.6848 0.4571 0.3967 0.028 Uiso 1 1 calc R U . . .
C9_2 C 0.9832(2) 0.46043(6) 0.8058(2) 0.0166(5) Uani 1 1 d . . . . .
H9_2 H 0.9491 0.4460 0.8728 0.020 Uiso 1 1 calc R U . . .
C10_2 C 0.9403(3) 0.50339(7) 0.8028(2) 0.0221(5) Uani 1 1 d . . . . .
H10A_2 H 0.9864 0.5156 0.8874 0.033 Uiso 1 1 calc R U . . .
H10B_2 H 0.8384 0.5052 0.7860 0.033 Uiso 1 1 calc R U . . .
H10C_2 H 0.9685 0.5170 0.7329 0.033 Uiso 1 1 calc R U . . .
C11_2 C 1.1428(2) 0.45735(7) 0.8387(2) 0.0230(5) Uani 1 1 d . . . . .
H11A_2 H 1.1855 0.4709 0.9217 0.034 Uiso 1 1 calc R U . . .
H11B_2 H 1.1748 0.4695 0.7686 0.034 Uiso 1 1 calc R U . . .
H11C_2 H 1.1704 0.4297 0.8471 0.034 Uiso 1 1 calc R U . . .
C12_2 C 0.9708(2) 0.36364(6) 0.8370(2) 0.0149(4) Uani 1 1 d . . . . .
H12A_2 H 0.9462 0.3397 0.8786 0.018 Uiso 1 1 calc R U . . .
H12B_2 H 1.0289 0.3803 0.9079 0.018 Uiso 1 1 calc R U . . .
C13_2 C 1.0599(2) 0.35148(7) 0.7477(2) 0.0169(5) Uani 1 1 d . . . . .
H13A_2 H 1.1467 0.3392 0.8002 0.025 Uiso 1 1 calc R U . . .
H13B_2 H 1.0827 0.3747 0.7032 0.025 Uiso 1 1 calc R U . . .
H13C_2 H 1.0075 0.3327 0.6822 0.025 Uiso 1 1 calc R U . . .
C14_2 C 0.7204(2) 0.35776(7) 0.9331(2) 0.0177(5) Uani 1 1 d . . . . .
H14A_2 H 0.7623 0.3320 0.9237 0.021 Uiso 1 1 calc R U . . .
H14B_2 H 0.6222 0.3532 0.9334 0.021 Uiso 1 1 calc R U . . .
C15_2 C 0.8003(3) 0.37554(8) 1.0653(2) 0.0250(5) Uani 1 1 d . . . . .
H15A_2 H 0.7983 0.3573 1.1359 0.037 Uiso 1 1 calc R U . . .
H15B_2 H 0.7562 0.4003 1.0783 0.037 Uiso 1 1 calc R U . . .
H15C_2 H 0.8977 0.3804 1.0661 0.037 Uiso 1 1 calc R U . . .
C16_2 C 0.5322(2) 0.42858(7) 0.8485(2) 0.0184(5) Uani 1 1 d . . . . .
H16A_2 H 0.5339 0.4127 0.9270 0.022 Uiso 1 1 calc R U . . .
H16B_2 H 0.4337 0.4361 0.8062 0.022 Uiso 1 1 calc R U . . .
C17_2 C 0.6192(3) 0.46555(8) 0.8913(3) 0.0294(6) Uani 1 1 d . . . . .
H17A_2 H 0.5840 0.4798 0.9557 0.044 Uiso 1 1 calc R U . . .
H17B_2 H 0.6122 0.4823 0.8148 0.044 Uiso 1 1 calc R U . . .
H17C_2 H 0.7174 0.4583 0.9308 0.044 Uiso 1 1 calc R U . . .
C18_2 C 0.3720(2) 0.41626(7) 0.5670(2) 0.0187(5) Uani 1 1 d . . . . .
H18A_2 H 0.3178 0.4158 0.6323 0.022 Uiso 1 1 calc R U . . .
H18B_2 H 0.3200 0.4005 0.4905 0.022 Uiso 1 1 calc R U . . .
C19_2 C 0.3828(3) 0.45839(8) 0.5235(3) 0.0300(6) Uani 1 1 d . . . . .
H19A_2 H 0.2886 0.4687 0.4830 0.045 Uiso 1 1 calc R U . . .
H19B_2 H 0.4373 0.4591 0.4596 0.045 Uiso 1 1 calc R U . . .
H19C_2 H 0.4294 0.4744 0.5998 0.045 Uiso 1 1 calc R U . . .

loop_
_atom_site_aniso_label
_atom_site_aniso_U_11
_atom_site_aniso_U_22
_atom_site_aniso_U_33
_atom_site_aniso_U_23
_atom_site_aniso_U_13
_atom_site_aniso_U_12
Al1 0.0100(3) 0.0147(3) 0.0117(3) -0.0016(2) 0.0040(2) -0.0005(2)
C1_1 0.0105(10) 0.0194(11) 0.0083(9) -0.0034(8) 0.0029(8) -0.0009(8)
C2_1 0.0124(10) 0.0152(10) 0.0134(10) -0.0028(8) 0.0049(8) -0.0016(8)
C3_1 0.0145(10) 0.0169(11) 0.0120(10) -0.0045(8) 0.0045(8) -0.0040(8)
C4_1 0.0089(10) 0.0232(12) 0.0161(11) -0.0051(9) 0.0032(8) -0.0025(8)
C5_1 0.0125(10) 0.0197(11) 0.0103(10) -0.0044(8) 0.0012(8) -0.0014(8)
C6_1 0.0145(10) 0.0177(11) 0.0144(11) -0.0019(8) 0.0029(8) 0.0008(9)
C7_1 0.0136(11) 0.0220(12) 0.0195(11) -0.0032(9) 0.0049(9) 0.0019(9)
C8_1 0.0198(12) 0.0238(12) 0.0194(12) 0.0028(9) 0.0033(9) 0.0031(9)
C9_1 0.0219(12) 0.0189(12) 0.0272(13) -0.0069(10) 0.0083(10) 0.0003(9)
C10_1 0.0196(11) 0.0213(12) 0.0185(11) 0.0007(9) 0.0093(9) -0.0046(9)
C11_1 0.0354(14) 0.0264(13) 0.0186(12) -0.0012(10) 0.0142(11) -0.0082(11)
C12_1 0.0328(14) 0.0241(13) 0.0276(13) -0.0015(10) 0.0153(11) -0.0107(11)
C13_1 0.0235(13) 0.0407(16) 0.0330(14) 0.0034(12) 0.0174(11) -0.0046(11)
C14_1 0.0129(10) 0.0262(12) 0.0103(10) -0.0004(9) 0.0002(8) 0.0021(9)
C15_1 0.0307(14) 0.0310(14) 0.0149(12) -0.0017(10) 0.0020(10) 0.0017(11)
C16_1 0.0175(12) 0.0442(16) 0.0234(13) 0.0065(11) 0.0041(10) 0.0101(11)
C17_1 0.0231(12) 0.0266(13) 0.0222(12) 0.0044(10) -0.0011(10) -0.0008(10)
N1_2 0.0107(8) 0.0157(9) 0.0111(8) -0.0003(7) 0.0020(7) -0.0005(7)
C1_2 0.0079(9) 0.0167(11) 0.0106(10) 0.0006(8) 0.0027(8) 0.0034(8)
C2_2 0.0120(10) 0.0121(10) 0.0117(10) -0.0025(8) 0.0015(8) -0.0004(8)
N2_2 0.0125(9) 0.0165(9) 0.0140(9) -0.0006(7) 0.0026(7) -0.0003(7)
C3_2 0.0141(10) 0.0143(10) 0.0104(10) -0.0032(8) 0.0021(8) -0.0003(8)
C4_2 0.0108(10) 0.0162(11) 0.0163(10) -0.0004(8) 0.0074(8) -0.0007(8)
C5_2 0.0119(10) 0.0139(10) 0.0164(10) 0.0000(8) 0.0073(8) -0.0001(8)
C6_2 0.0146(10) 0.0199(11) 0.0112(10) -0.0002(8) 0.0056(8) -0.0021(9)
C7_2 0.0175(11) 0.0270(13) 0.0186(11) 0.0008(9) 0.0107(9) -0.0014(9)
C8_2 0.0177(11) 0.0222(12) 0.0166(11) 0.0035(9) 0.0041(9) -0.0028(9)
C9_2 0.0157(11) 0.0185(11) 0.0145(10) -0.0009(9) 0.0023(8) -0.0032(9)
C10_2 0.0243(12) 0.0191(12) 0.0217(12) -0.0028(9) 0.0046(10) -0.0027(9)
C11_2 0.0159(11) 0.0234(12) 0.0257(12) -0.0010(10) -0.0005(9) -0.0045(9)
C12_2 0.0127(10) 0.0185(11) 0.0129(10) 0.0006(8) 0.0025(8) 0.0018(8)
C13_2 0.0119(10) 0.0227(12) 0.0152(11) -0.0002(9) 0.0023(8) 0.0035(9)
C14_2 0.0160(11) 0.0240(12) 0.0137(11) 0.0020(9) 0.0049(9) 0.0010(9)
C15_2 0.0213(12) 0.0408(15) 0.0129(11) 0.0019(10) 0.0051(9) 0.0029(11)
C16_2 0.0134(11) 0.0268(12) 0.0163(11) -0.0045(9) 0.0060(9) 0.0020(9)
C17_2 0.0260(13) 0.0296(14) 0.0344(14) -0.0157(11) 0.0112(11) -0.0005(11)
C18_2 0.0115(10) 0.0268(13) 0.0164(11) -0.0046(9) 0.0016(9) 0.0043(9)
C19_2 0.0295(14) 0.0287(14) 0.0281(13) 0.0010(11) 0.0020(11) 0.0130(11)

loop_
_atom_type_symbol
_atom_type_description
_atom_type_scat_dispersion_real
_atom_type_scat_dispersion_imag
_atom_type_scat_source
C C 0.0033 0.0016 'International Tables Vol C Tables 4.2.6.8 and 6.1.1.4'
H H 0.0000 0.0000 'International Tables Vol C Tables 4.2.6.8 and 6.1.1.4'
N N 0.0061 0.0033 'International Tables Vol C Tables 4.2.6.8 and 6.1.1.4'
Al Al 0.0645 0.0514 'International Tables Vol C Tables 4.2.6.8 and 6.1.1.4'

loop_
_exptl_crystal_face_index_h
_exptl_crystal_face_index_k
_exptl_crystal_face_index_l
_exptl_crystal_face_perp_dist
0.00 1.00 0.00 0.0460
0.00 -1.00 0.00 0.0920
1.00 2.00 -1.00 0.2600
2.00 -2.00 -1.00 0.2920
-1.00 -1.00 1.00 0.1400
-1.00 2.00 0.00 0.1400
1.00 -2.00 0.00 0.2590
-2.00 1.00 -1.00 0.1150
2.00 -1.00 1.00 0.2530
0.00 1.00 -2.00 0.1160
0.00 -1.00 2.00 0.0840
-1.00 -1.00 -2.00 0.0910
1.00 1.00 2.00 0.1500

loop_
_geom_angle_atom_site_label_1
_geom_angle_atom_site_label_2
_geom_angle_atom_site_label_3
_geom_angle
_geom_angle_site_symmetry_1
_geom_angle_site_symmetry_3
_geom_angle_publ_flag
N1_2 Al1 C5_2 110.47(9) . . ?
N1_2 Al1 C1_1 107.53(8) . . ?
C5_2 Al1 C1_1 133.98(9) . . ?
N1_2 Al1 C2_1 121.43(8) . . ?
C5_2 Al1 C2_1 126.15(9) . . ?
C1_1 Al1 C2_1 39.90(8) . . ?
C5_1 C1_1 C2_1 110.02(18) . . ?
C5_1 C1_1 Al1 94.74(13) . . ?
C2_1 C1_1 Al1 71.56(12) . . ?
C5_1 C1_1 H1_1 122.3 . . ?
C2_1 C1_1 H1_1 122.3 . . ?
Al1 C1_1 H1_1 122.3 . . ?
C3_1 C2_1 C1_1 104.63(18) . . ?
C3_1 C2_1 C6_1 131.79(19) . . ?
C1_1 C2_1 C6_1 118.32(18) . . ?
C3_1 C2_1 Al1 94.59(13) . . ?
C1_1 C2_1 Al1 68.54(12) . . ?
C6_1 C2_1 Al1 119.94(14) . . ?
C4_1 C3_1 C2_1 107.41(18) . . ?
C4_1 C3_1 C10_1 120.84(19) . . ?
C2_1 C3_1 C10_1 131.67(19) . . ?
C3_1 C4_1 C5_1 111.73(19) . . ?
C3_1 C4_1 H4_1 124.1 . . ?
C5_1 C4_1 H4_1 124.1 . . ?
C4_1 C5_1 C1_1 106.20(19) . . ?
C4_1 C5_1 C14_1 127.95(19) . . ?
C1_1 C5_1 C14_1 125.55(19) . . ?
C8_1 C6_1 C9_1 110.21(19) . . ?
C8_1 C6_1 C7_1 107.03(18) . . ?
C9_1 C6_1 C7_1 106.30(18) . . ?
C8_1 C6_1 C2_1 114.22(18) . . ?
C9_1 C6_1 C2_1 108.24(17) . . ?
C7_1 C6_1 C2_1 110.56(18) . . ?
C6_1 C7_1 H7A_1 109.5 . . ?
C6_1 C7_1 H7B_1 109.5 . . ?
H7A_1 C7_1 H7B_1 109.5 . . ?
C6_1 C7_1 H7C_1 109.5 . . ?
H7A_1 C7_1 H7C_1 109.5 . . ?
H7B_1 C7_1 H7C_1 109.5 . . ?
C6_1 C8_1 H8A_1 109.5 . . ?
C6_1 C8_1 H8B_1 109.5 . . ?
H8A_1 C8_1 H8B_1 109.5 . . ?
C6_1 C8_1 H8C_1 109.5 . . ?
H8A_1 C8_1 H8C_1 109.5 . . ?
H8B_1 C8_1 H8C_1 109.5 . . ?
C6_1 C9_1 H9A_1 109.5 . . ?
C6_1 C9_1 H9B_1 109.5 . . ?
H9A_1 C9_1 H9B_1 109.5 . . ?
C6_1 C9_1 H9C_1 109.5 . . ?
H9A_1 C9_1 H9C_1 109.5 . . ?
H9B_1 C9_1 H9C_1 109.5 . . ?
C11_1 C10_1 C12_1 110.2(2) . . ?
C11_1 C10_1 C3_1 111.62(18) . . ?
C12_1 C10_1 C3_1 112.24(19) . . ?
C11_1 C10_1 C13_1 106.9(2) . . ?
C12_1 C10_1 C13_1 106.0(2) . . ?
C3_1 C10_1 C13_1 109.54(19) . . ?
C10_1 C11_1 H11A_1 109.5 . . ?
C10_1 C11_1 H11B_1 109.5 . . ?
H11A_1 C11_1 H11B_1 109.5 . . ?
C10_1 C11_1 H11C_1 109.5 . . ?
H11A_1 C11_1 H11C_1 109.5 . . ?
H11B_1 C11_1 H11C_1 109.5 . . ?
C10_1 C12_1 H12A_1 109.5 . . ?
C10_1 C12_1 H12B_1 109.5 . . ?
H12A_1 C12_1 H12B_1 109.5 . . ?
C10_1 C12_1 H12C_1 109.5 . . ?
H12A_1 C12_1 H12C_1 109.5 . . ?
H12B_1 C12_1 H12C_1 109.5 . . ?
C10_1 C13_1 H13A_1 109.5 . . ?
C10_1 C13_1 H13B_1 109.5 . . ?
H13A_1 C13_1 H13B_1 109.5 . . ?
C10_1 C13_1 H13C_1 109.5 . . ?
H13A_1 C13_1 H13C_1 109.5 . . ?
H13B_1 C13_1 H13C_1 109.5 . . ?
C5_1 C14_1 C17_1 111.62(18) . . ?
C5_1 C14_1 C16_1 111.26(19) . . ?
C17_1 C14_1 C16_1 108.5(2) . . ?
C5_1 C14_1 C15_1 107.68(19) . . ?
C17_1 C14_1 C15_1 108.74(19) . . ?
C16_1 C14_1 C15_1 109.01(19) . . ?
C14_1 C15_1 H15A_1 109.5 . . ?
C14_1 C15_1 H15B_1 109.5 . . ?
H15A_1 C15_1 H15B_1 109.5 . . ?
C14_1 C15_1 H15C_1 109.5 . . ?
H15A_1 C15_1 H15C_1 109.5 . . ?
H15B_1 C15_1 H15C_1 109.5 . . ?
C14_1 C16_1 H16A_1 109.5 . . ?
C14_1 C16_1 H16B_1 109.5 . . ?
H16A_1 C16_1 H16B_1 109.5 . . ?
C14_1 C16_1 H16C_1 109.5 . . ?
H16A_1 C16_1 H16C_1 109.5 . . ?
H16B_1 C16_1 H16C_1 109.5 . . ?
C14_1 C17_1 H17A_1 109.5 . . ?
C14_1 C17_1 H17B_1 109.5 . . ?
H17A_1 C17_1 H17B_1 109.5 . . ?
C14_1 C17_1 H17C_1 109.5 . . ?
H17A_1 C17_1 H17C_1 109.5 . . ?
H17B_1 C17_1 H17C_1 109.5 . . ?
C1_2 N1_2 C6_2 118.92(17) . . ?
C1_2 N1_2 Al1 113.72(14) . . ?
C6_2 N1_2 Al1 123.09(13) . . ?
N2_2 C1_2 N1_2 122.50(19) . . ?
N2_2 C1_2 C2_2 125.12(18) . . ?
N1_2 C1_2 C2_2 112.01(17) . . ?
C3_2 C2_2 C1_2 124.72(19) . . ?
C3_2 C2_2 C12_2 122.45(19) . . ?
C1_2 C2_2 C12_2 112.76(17) . . ?
C1_2 N2_2 C9_2 121.17(18) . . ?
C2_2 C3_2 C4_2 124.76(19) . . ?
C2_2 C3_2 C14_2 120.86(19) . . ?
C4_2 C3_2 C14_2 114.37(18) . . ?
C5_2 C4_2 C3_2 120.58(19) . . ?
C5_2 C4_2 C16_2 124.79(19) . . ?
C3_2 C4_2 C16_2 114.48(18) . . ?
C4_2 C5_2 C18_2 120.92(19) . . ?
C4_2 C5_2 Al1 113.90(15) . . ?
C18_2 C5_2 Al1 124.64(15) . . ?
N1_2 C6_2 C8_2 114.44(17) . . ?
N1_2 C6_2 C7_2 112.95(17) . . ?
C8_2 C6_2 C7_2 110.82(18) . . ?
N1_2 C6_2 H6_2 106.0 . . ?
C8_2 C6_2 H6_2 106.0 . . ?
C7_2 C6_2 H6_2 106.0 . . ?
C6_2 C7_2 H7A_2 109.5 . . ?
C6_2 C7_2 H7B_2 109.5 . . ?
H7A_2 C7_2 H7B_2 109.5 . . ?
C6_2 C7_2 H7C_2 109.5 . . ?
H7A_2 C7_2 H7C_2 109.5 . . ?
H7B_2 C7_2 H7C_2 109.5 . . ?
C6_2 C8_2 H8A_2 109.5 . . ?
C6_2 C8_2 H8B_2 109.5 . . ?
H8A_2 C8_2 H8B_2 109.5 . . ?
C6_2 C8_2 H8C_2 109.5 . . ?
H8A_2 C8_2 H8C_2 109.5 . . ?
H8B_2 C8_2 H8C_2 109.5 . . ?
N2_2 C9_2 C10_2 107.86(18) . . ?
N2_2 C9_2 C11_2 109.59(18) . . ?
C10_2 C9_2 C11_2 109.70(18) . . ?
N2_2 C9_2 H9_2 109.9 . . ?
C10_2 C9_2 H9_2 109.9 . . ?
C11_2 C9_2 H9_2 109.9 . . ?
C9_2 C10_2 H10A_2 109.5 . . ?
C9_2 C10_2 H10B_2 109.5 . . ?
H10A_2 C10_2 H10B_2 109.5 . . ?
C9_2 C10_2 H10C_2 109.5 . . ?
H10A_2 C10_2 H10C_2 109.5 . . ?
H10B_2 C10_2 H10C_2 109.5 . . ?
C9_2 C11_2 H11A_2 109.5 . . ?
C9_2 C11_2 H11B_2 109.5 . . ?
H11A_2 C11_2 H11B_2 109.5 . . ?
C9_2 C11_2 H11C_2 109.5 . . ?
H11A_2 C11_2 H11C_2 109.5 . . ?
H11B_2 C11_2 H11C_2 109.5 . . ?
C2_2 C12_2 C13_2 116.27(18) . . ?
C2_2 C12_2 H12A_2 108.2 . . ?
C13_2 C12_2 H12A_2 108.2 . . ?
C2_2 C12_2 H12B_2 108.2 . . ?
C13_2 C12_2 H12B_2 108.2 . . ?
H12A_2 C12_2 H12B_2 107.4 . . ?
C12_2 C13_2 H13A_2 109.5 . . ?
C12_2 C13_2 H13B_2 109.5 . . ?
H13A_2 C13_2 H13B_2 109.5 . . ?
C12_2 C13_2 H13C_2 109.5 . . ?
H13A_2 C13_2 H13C_2 109.5 . . ?
H13B_2 C13_2 H13C_2 109.5 . . ?
C3_2 C14_2 C15_2 114.49(19) . . ?
C3_2 C14_2 H14A_2 108.6 . . ?
C15_2 C14_2 H14A_2 108.6 . . ?
C3_2 C14_2 H14B_2 108.6 . . ?
C15_2 C14_2 H14B_2 108.6 . . ?
H14A_2 C14_2 H14B_2 107.6 . . ?
C14_2 C15_2 H15A_2 109.5 . . ?
C14_2 C15_2 H15B_2 109.5 . . ?
H15A_2 C15_2 H15B_2 109.5 . . ?
C14_2 C15_2 H15C_2 109.5 . . ?
H15A_2 C15_2 H15C_2 109.5 . . ?
H15B_2 C15_2 H15C_2 109.5 . . ?
C4_2 C16_2 C17_2 112.89(19) . . ?
C4_2 C16_2 H16A_2 109.0 . . ?
C17_2 C16_2 H16A_2 109.0 . . ?
C4_2 C16_2 H16B_2 109.0 . . ?
C17_2 C16_2 H16B_2 109.0 . . ?
H16A_2 C16_2 H16B_2 107.8 . . ?
C16_2 C17_2 H17A_2 109.5 . . ?
C16_2 C17_2 H17B_2 109.5 . . ?
H17A_2 C17_2 H17B_2 109.5 . . ?
C16_2 C17_2 H17C_2 109.5 . . ?
H17A_2 C17_2 H17C_2 109.5 . . ?
H17B_2 C17_2 H17C_2 109.5 . . ?
C5_2 C18_2 C19_2 112.72(19) . . ?
C5_2 C18_2 H18A_2 109.0 . . ?
C19_2 C18_2 H18A_2 109.0 . . ?
C5_2 C18_2 H18B_2 109.0 . . ?
C19_2 C18_2 H18B_2 109.0 . . ?
H18A_2 C18_2 H18B_2 107.8 . . ?
C18_2 C19_2 H19A_2 109.5 . . ?
C18_2 C19_2 H19B_2 109.5 . . ?
H19A_2 C19_2 H19B_2 109.5 . . ?
C18_2 C19_2 H19C_2 109.5 . . ?
H19A_2 C19_2 H19C_2 109.5 . . ?
H19B_2 C19_2 H19C_2 109.5 . . ?

loop_
_geom_bond_atom_site_label_1
_geom_bond_atom_site_label_2
_geom_bond_distance
_geom_bond_site_symmetry_2
_geom_bond_publ_flag
Al1 N1_2 1.8425(19) . ?
Al1 C5_2 1.957(2) . ?
Al1 C1_1 2.124(2) . ?
Al1 C2_1 2.165(2) . ?
C1_1 C5_1 1.410(3) . ?
C1_1 C2_1 1.464(3) . ?
C1_1 H1_1 1.0000 . ?
C2_1 C3_1 1.460(3) . ?
C2_1 C6_1 1.546(3) . ?
C3_1 C4_1 1.396(3) . ?
C3_1 C10_1 1.541(3) . ?
C4_1 C5_1 1.403(3) . ?
C4_1 H4_1 0.9500 . ?
C5_1 C14_1 1.519(3) . ?
C6_1 C8_1 1.537(3) . ?
C6_1 C9_1 1.539(3) . ?
C6_1 C7_1 1.539(3) . ?
C7_1 H7A_1 0.9800 . ?
C7_1 H7B_1 0.9800 . ?
C7_1 H7C_1 0.9800 . ?
C8_1 H8A_1 0.9800 . ?
C8_1 H8B_1 0.9800 . ?
C8_1 H8C_1 0.9800 . ?
C9_1 H9A_1 0.9800 . ?
C9_1 H9B_1 0.9800 . ?
C9_1 H9C_1 0.9800 . ?
C10_1 C11_1 1.534(3) . ?
C10_1 C12_1 1.535(3) . ?
C10_1 C13_1 1.542(3) . ?
C11_1 H11A_1 0.9800 . ?
C11_1 H11B_1 0.9800 . ?
C11_1 H11C_1 0.9800 . ?
C12_1 H12A_1 0.9800 . ?
C12_1 H12B_1 0.9800 . ?
C12_1 H12C_1 0.9800 . ?
C13_1 H13A_1 0.9800 . ?
C13_1 H13B_1 0.9800 . ?
C13_1 H13C_1 0.9800 . ?
C14_1 C17_1 1.528(3) . ?
C14_1 C16_1 1.530(3) . ?
C14_1 C15_1 1.537(3) . ?
C15_1 H15A_1 0.9800 . ?
C15_1 H15B_1 0.9800 . ?
C15_1 H15C_1 0.9800 . ?
C16_1 H16A_1 0.9800 . ?
C16_1 H16B_1 0.9800 . ?
C16_1 H16C_1 0.9800 . ?
C17_1 H17A_1 0.9800 . ?
C17_1 H17B_1 0.9800 . ?
C17_1 H17C_1 0.9800 . ?
N1_2 C1_2 1.389(3) . ?
N1_2 C6_2 1.486(3) . ?
C1_2 N2_2 1.279(3) . ?
C1_2 C2_2 1.515(3) . ?
C2_2 C3_2 1.349(3) . ?
C2_2 C12_2 1.525(3) . ?
N2_2 C9_2 1.463(3) . ?
C3_2 C4_2 1.499(3) . ?
C3_2 C14_2 1.526(3) . ?
C4_2 C5_2 1.349(3) . ?
C4_2 C16_2 1.518(3) . ?
C5_2 C18_2 1.521(3) . ?
C6_2 C8_2 1.526(3) . ?
C6_2 C7_2 1.528(3) . ?
C6_2 H6_2 1.0000 . ?
C7_2 H7A_2 0.9800 . ?
C7_2 H7B_2 0.9800 . ?
C7_2 H7C_2 0.9800 . ?
C8_2 H8A_2 0.9800 . ?
C8_2 H8B_2 0.9800 . ?
C8_2 H8C_2 0.9800 . ?
C9_2 C10_2 1.524(3) . ?
C9_2 C11_2 1.530(3) . ?
C9_2 H9_2 1.0000 . ?
C10_2 H10A_2 0.9800 . ?
C10_2 H10B_2 0.9800 . ?
C10_2 H10C_2 0.9800 . ?
C11_2 H11A_2 0.9800 . ?
C11_2 H11B_2 0.9800 . ?
C11_2 H11C_2 0.9800 . ?
C12_2 C13_2 1.526(3) . ?
C12_2 H12A_2 0.9900 . ?
C12_2 H12B_2 0.9900 . ?
C13_2 H13A_2 0.9800 . ?
C13_2 H13B_2 0.9800 . ?
C13_2 H13C_2 0.9800 . ?
C14_2 C15_2 1.531(3) . ?
C14_2 H14A_2 0.9900 . ?
C14_2 H14B_2 0.9900 . ?
C15_2 H15A_2 0.9800 . ?
C15_2 H15B_2 0.9800 . ?
C15_2 H15C_2 0.9800 . ?
C16_2 C17_2 1.525(3) . ?
C16_2 H16A_2 0.9900 . ?
C16_2 H16B_2 0.9900 . ?
C17_2 H17A_2 0.9800 . ?
C17_2 H17B_2 0.9800 . ?
C17_2 H17C_2 0.9800 . ?
C18_2 C19_2 1.523(3) . ?
C18_2 H18A_2 0.9900 . ?
C18_2 H18B_2 0.9900 . ?
C19_2 H19A_2 0.9800 . ?
C19_2 H19B_2 0.9800 . ?
C19_2 H19C_2 0.9800 . ?

loop_
_geom_torsion_atom_site_label_1
_geom_torsion_atom_site_label_2
_geom_torsion_atom_site_label_3
_geom_torsion_atom_site_label_4
_geom_torsion
_geom_torsion_site_symmetry_1
_geom_torsion_site_symmetry_2
_geom_torsion_site_symmetry_3
_geom_torsion_site_symmetry_4
_geom_torsion_publ_flag
C5_1 C1_1 C2_1 C3_1 0.9(2) . . . . ?
Al1 C1_1 C2_1 C3_1 89.21(14) . . . . ?
C5_1 C1_1 C2_1 C6_1 158.24(18) . . . . ?
Al1 C1_1 C2_1 C6_1 -113.41(18) . . . . ?
C5_1 C1_1 C2_1 Al1 -88.35(16) . . . . ?
C1_1 C2_1 C3_1 C4_1 -0.9(2) . . . . ?
C6_1 C2_1 C3_1 C4_1 -153.9(2) . . . . ?
Al1 C2_1 C3_1 C4_1 68.13(17) . . . . ?
C1_1 C2_1 C3_1 C10_1 -177.6(2) . . . . ?
C6_1 C2_1 C3_1 C10_1 29.4(4) . . . . ?
Al1 C2_1 C3_1 C10_1 -108.6(2) . . . . ?
C2_1 C3_1 C4_1 C5_1 0.6(2) . . . . ?
C10_1 C3_1 C4_1 C5_1 177.76(18) . . . . ?
C3_1 C4_1 C5_1 C1_1 -0.1(2) . . . . ?
C3_1 C4_1 C5_1 C14_1 173.9(2) . . . . ?
C2_1 C1_1 C5_1 C4_1 -0.5(2) . . . . ?
Al1 C1_1 C5_1 C4_1 -72.60(17) . . . . ?
C2_1 C1_1 C5_1 C14_1 -174.63(19) . . . . ?
Al1 C1_1 C5_1 C14_1 113.3(2) . . . . ?
C3_1 C2_1 C6_1 C8_1 -60.9(3) . . . . ?
C1_1 C2_1 C6_1 C8_1 149.03(19) . . . . ?
Al1 C2_1 C6_1 C8_1 68.8(2) . . . . ?
C3_1 C2_1 C6_1 C9_1 62.3(3) . . . . ?
C1_1 C2_1 C6_1 C9_1 -87.8(2) . . . . ?
Al1 C2_1 C6_1 C9_1 -168.05(15) . . . . ?
C3_1 C2_1 C6_1 C7_1 178.3(2) . . . . ?
C1_1 C2_1 C6_1 C7_1 28.3(3) . . . . ?
Al1 C2_1 C6_1 C7_1 -52.0(2) . . . . ?
C4_1 C3_1 C10_1 C11_1 -115.7(2) . . . . ?
C2_1 C3_1 C10_1 C11_1 60.7(3) . . . . ?
C4_1 C3_1 C10_1 C12_1 120.0(2) . . . . ?
C2_1 C3_1 C10_1 C12_1 -63.6(3) . . . . ?
C4_1 C3_1 C10_1 C13_1 2.6(3) . . . . ?
C2_1 C3_1 C10_1 C13_1 179.0(2) . . . . ?
C4_1 C5_1 C14_1 C17_1 137.7(2) . . . . ?
C1_1 C5_1 C14_1 C17_1 -49.4(3) . . . . ?
C4_1 C5_1 C14_1 C16_1 16.4(3) . . . . ?
C1_1 C5_1 C14_1 C16_1 -170.8(2) . . . . ?
C4_1 C5_1 C14_1 C15_1 -103.0(3) . . . . ?
C1_1 C5_1 C14_1 C15_1 69.8(3) . . . . ?
C5_2 Al1 N1_2 C1_2 37.05(17) . . . . ?
C1_1 Al1 N1_2 C1_2 -169.42(14) . . . . ?
C2_1 Al1 N1_2 C1_2 -127.99(14) . . . . ?
C5_2 Al1 N1_2 C6_2 -119.42(16) . . . . ?
C1_1 Al1 N1_2 C6_2 34.11(18) . . . . ?
C2_1 Al1 N1_2 C6_2 75.54(18) . . . . ?
C6_2 N1_2 C1_2 N2_2 10.6(3) . . . . ?
Al1 N1_2 C1_2 N2_2 -146.97(17) . . . . ?
C6_2 N1_2 C1_2 C2_2 -162.80(17) . . . . ?
Al1 N1_2 C1_2 C2_2 39.7(2) . . . . ?
N2_2 C1_2 C2_2 C3_2 105.6(3) . . . . ?
N1_2 C1_2 C2_2 C3_2 -81.3(3) . . . . ?
N2_2 C1_2 C2_2 C12_2 -71.5(3) . . . . ?
N1_2 C1_2 C2_2 C12_2 101.6(2) . . . . ?
N1_2 C1_2 N2_2 C9_2 -179.38(18) . . . . ?
C2_2 C1_2 N2_2 C9_2 -6.9(3) . . . . ?
C1_2 C2_2 C3_2 C4_2 3.7(3) . . . . ?
C12_2 C2_2 C3_2 C4_2 -179.48(19) . . . . ?
C1_2 C2_2 C3_2 C14_2 -175.61(19) . . . . ?
C12_2 C2_2 C3_2 C14_2 1.2(3) . . . . ?
C2_2 C3_2 C4_2 C5_2 59.2(3) . . . . ?
C14_2 C3_2 C4_2 C5_2 -121.4(2) . . . . ?
C2_2 C3_2 C4_2 C16_2 -125.1(2) . . . . ?
C14_2 C3_2 C4_2 C16_2 54.3(2) . . . . ?
C3_2 C4_2 C5_2 C18_2 175.77(19) . . . . ?
C16_2 C4_2 C5_2 C18_2 0.5(3) . . . . ?
C3_2 C4_2 C5_2 Al1 -12.3(3) . . . . ?
C16_2 C4_2 C5_2 Al1 172.45(17) . . . . ?
C1_2 N1_2 C6_2 C8_2 -65.2(2) . . . . ?
Al1 N1_2 C6_2 C8_2 90.1(2) . . . . ?
C1_2 N1_2 C6_2 C7_2 62.9(2) . . . . ?
Al1 N1_2 C6_2 C7_2 -141.83(16) . . . . ?
C1_2 N2_2 C9_2 C10_2 -129.3(2) . . . . ?
C1_2 N2_2 C9_2 C11_2 111.3(2) . . . . ?
C3_2 C2_2 C12_2 C13_2 148.9(2) . . . . ?
C1_2 C2_2 C12_2 C13_2 -34.0(3) . . . . ?
C2_2 C3_2 C14_2 C15_2 74.8(3) . . . . ?
C4_2 C3_2 C14_2 C15_2 -104.6(2) . . . . ?
C5_2 C4_2 C16_2 C17_2 -113.0(2) . . . . ?
C3_2 C4_2 C16_2 C17_2 71.5(3) . . . . ?
C4_2 C5_2 C18_2 C19_2 82.6(3) . . . . ?
Al1 C5_2 C18_2 C19_2 -88.4(2) . . . . ?
